data_4322567
loop_
_publ_author_name
'Kenneth B. Capps'
'Andreas Bauer'
'Khalil A. Abboud'
'Carl D. Hoff'

_publ_section_title
;
 Reaction of .NO Thiolate and Thiol Complexes: Elimination of PhSNO from
 W(phen)(CO)2(SPh)2, CO from W(phen)(CO)2((-S)2Arene), and HNO from
 W(phen)(CO)3(RSH)
;
_journal_name_full 'Inorganic Chemistry'
_journal_page_first 6212
_journal_page_last 6217
_journal_paper_doi 10.1021/ic990830h
_journal_volume 38
_journal_year 1999
_chemical_formula_sum 'C20 H13 N3 O3 S W'
_chemical_formula_weight 559.24
_chemical_name_systematic
; 
 ?
;
_space_group_IT_number 61
_symmetry_cell_setting orthorhombic
_symmetry_space_group_name_Hall '-P 2ac 2ab'
_symmetry_space_group_name_H-M 'P b c a'
_atom_sites_solution_hydrogens geom
_atom_sites_solution_primary direct
_atom_sites_solution_secondary difmap
_audit_creation_method SHELXL-97
_cell_angle_alpha 90.00
_cell_angle_beta 90.00
_cell_angle_gamma 90.00
_cell_formula_units_Z 8
_cell_length_a 14.2099(7)
_cell_length_b 13.8261(7)
_cell_length_c 18.9295(9)
_cell_measurement_temperature 173(2)
_cell_volume 3719.0(3)
_computing_cell_refinement 'Bruker SMART'
_computing_data_collection 'Bruker SMART'
_computing_data_reduction 'Bruker SHELXTL'
_computing_molecular_graphics 'Bruker SHELXTL'
_computing_publication_material 'Bruker SHELXTL'
_computing_structure_refinement 'SHELXL-97 (Sheldrick, 1997)'
_computing_structure_solution 'SHELXS-97 (Sheldrick, 1990)'
_diffrn_ambient_temperature 173(2)
_diffrn_measured_fraction_theta_full 1.000
_diffrn_measured_fraction_theta_max 1.000
_diffrn_measurement_device_type 'CCD area detector'
_diffrn_measurement_method 'omega scans'
_diffrn_radiation_monochromator graphite
_diffrn_radiation_source 'normal-focus sealed tube'
_diffrn_radiation_type MoK\a
_diffrn_radiation_wavelength 0.71073
_diffrn_reflns_av_R_equivalents 0.0258
_diffrn_reflns_av_sigmaI/netI 0.0173
_diffrn_reflns_limit_h_max 18
_diffrn_reflns_limit_h_min -13
_diffrn_reflns_limit_k_max 17
_diffrn_reflns_limit_k_min -17
_diffrn_reflns_limit_l_max 17
_diffrn_reflns_limit_l_min -24
_diffrn_reflns_number 25366
_diffrn_reflns_theta_full 27.50
_diffrn_reflns_theta_max 27.50
_diffrn_reflns_theta_min 2.15
_exptl_absorpt_coefficient_mu 6.351
_exptl_absorpt_correction_T_max 0.530
_exptl_absorpt_correction_T_min 0.372
_exptl_absorpt_correction_type empirical
_exptl_crystal_colour red
_exptl_crystal_density_diffrn 1.998
_exptl_crystal_density_method 'not measured'
_exptl_crystal_description blocks
_exptl_crystal_F_000 2144
_exptl_crystal_size_max 0.14
_exptl_crystal_size_mid 0.16
_exptl_crystal_size_min 0.23
_refine_diff_density_max 0.785
_refine_diff_density_min -0.973
_refine_diff_density_rms 0.074
_refine_ls_extinction_coef 0.00047(2)
_refine_ls_extinction_expression Fc^*^=kFc[1+0.001xFc^2^\l^3^/sin(2\q)]^-1/4^
_refine_ls_extinction_method SHELXL
_refine_ls_goodness_of_fit_ref 1.056
_refine_ls_hydrogen_treatment mixed
_refine_ls_matrix_type full
_refine_ls_number_parameters 254
_refine_ls_number_reflns 4266
_refine_ls_number_restraints 0
_refine_ls_restrained_S_all 1.056
_refine_ls_R_factor_all 0.0227
_refine_ls_R_factor_gt 0.0164
_refine_ls_shift/su_max 0.003
_refine_ls_shift/su_mean 0.000
_refine_ls_structure_factor_coef Fsqd
_refine_ls_weighting_details 'calc w=1/[\s^2^(Fo^2^)+(0.0113P)^2^+3.8791P] where P=(Fo^2^+2Fc^2^)/3'
_refine_ls_weighting_scheme calc
_refine_ls_wR_factor_gt 0.0358
_refine_ls_wR_factor_ref 0.0381
_reflns_number_gt 3617
_reflns_number_total 4266
_reflns_threshold_expression >2sigma(I)
_cod_data_source_file ic990830h_1.cif
_cod_data_source_block hof2
_cod_database_code 4322567

loop_
_symmetry_equiv_pos_as_xyz
'x, y, z'
'-x+1/2, -y, z+1/2'
'-x, y+1/2, -z+1/2'
'x+1/2, -y+1/2, -z'
'-x, -y, -z'
'x-1/2, y, -z-1/2'
'x, -y-1/2, z-1/2'
'-x-1/2, y-1/2, z'

loop_
_atom_site_label
_atom_site_type_symbol
_atom_site_fract_x
_atom_site_fract_y
_atom_site_fract_z
_atom_site_U_iso_or_equiv
_atom_site_adp_type
_atom_site_occupancy
_atom_site_symmetry_multiplicity
_atom_site_calc_flag
_atom_site_refinement_flags
_atom_site_disorder_assembly
_atom_site_disorder_group
W W 0.210927(6) 0.938722(7) 0.458410(5) 0.02627(4) Uani 1 1 d . . .
S1 S 0.19133(5) 0.78388(5) 0.38824(4) 0.03828(16) Uani 1 1 d . . .
O1 O 0.00459(15) 0.9814(2) 0.40694(13) 0.0673(7) Uani 1 1 d . . .
O2 O 0.13340(16) 0.83153(17) 0.59206(11) 0.0542(6) Uani 1 1 d . . .
O3 O 0.20332(15) 1.12548(15) 0.54116(11) 0.0472(5) Uani 1 1 d . . .
N1 N 0.36009(14) 0.90073(14) 0.47802(10) 0.0232(4) Uani 1 1 d . . .
N2 N 0.29065(14) 0.99598(13) 0.36707(10) 0.0239(4) Uani 1 1 d . . .
N3 N 0.20936(14) 1.05134(16) 0.50865(12) 0.0318(5) Uani 1 1 d . . .
C1 C 0.0794(2) 0.9658(2) 0.42564(15) 0.0422(7) Uani 1 1 d . . .
C2 C 0.15918(19) 0.8705(2) 0.54187(14) 0.0352(6) Uani 1 1 d . . .
C10 C 0.28611(17) 0.77651(16) 0.32789(13) 0.0273(5) Uani 1 1 d . . .
C11 C 0.3743(2) 0.74172(18) 0.34930(15) 0.0359(6) Uani 1 1 d . . .
H11A H 0.3827 0.7205 0.3955 0.043 Uiso 1 1 calc R . .
C12 C 0.4488(2) 0.7387(2) 0.30268(17) 0.0447(7) Uani 1 1 d . . .
H12A H 0.5071 0.7165 0.3179 0.054 Uiso 1 1 calc R . .
C13 C 0.4376(2) 0.7680(2) 0.23416(18) 0.0498(8) Uani 1 1 d . . .
H13A H 0.4883 0.7663 0.2032 0.060 Uiso 1 1 calc R . .
C14 C 0.3511(2) 0.8001(2) 0.21100(15) 0.0437(7) Uani 1 1 d . . .
H14A H 0.3432 0.8189 0.1642 0.052 Uiso 1 1 calc R . .
C15 C 0.27568(19) 0.80438(18) 0.25759(14) 0.0330(6) Uani 1 1 d . . .
H15A H 0.2175 0.8261 0.2417 0.040 Uiso 1 1 calc R . .
C30 C 0.39331(18) 0.85126(18) 0.53327(13) 0.0299(5) Uani 1 1 d . . .
H30A H 0.3512 0.8306 0.5677 0.036 Uiso 1 1 calc R . .
C31 C 0.48879(18) 0.82921(18) 0.54150(14) 0.0335(6) Uani 1 1 d . . .
H31A H 0.5093 0.7951 0.5809 0.040 Uiso 1 1 calc R . .
C32 C 0.55172(18) 0.85815(18) 0.49120(14) 0.0313(5) Uani 1 1 d . . .
H32A H 0.6154 0.8447 0.4966 0.038 Uiso 1 1 calc R . .
C33 C 0.51954(17) 0.90839(17) 0.43122(13) 0.0263(5) Uani 1 1 d . . .
C34 C 0.42262(16) 0.92853(16) 0.42741(12) 0.0222(5) Uani 1 1 d . . .
C35 C 0.38526(16) 0.97782(16) 0.36719(12) 0.0231(5) Uani 1 1 d . . .
C36 C 0.44443(18) 1.00298(17) 0.31076(13) 0.0291(5) Uani 1 1 d . . .
C37 C 0.4025(2) 1.04662(18) 0.25162(14) 0.0349(6) Uani 1 1 d . . .
H37A H 0.4388 1.0623 0.2124 0.042 Uiso 1 1 calc R . .
C38 C 0.3087(2) 1.06588(18) 0.25195(14) 0.0352(6) Uani 1 1 d . . .
H38A H 0.2807 1.0960 0.2134 0.042 Uiso 1 1 calc R . .
C39 C 0.25439(19) 1.04002(17) 0.31098(13) 0.0293(5) Uani 1 1 d . . .
H39A H 0.1904 1.0543 0.3108 0.035 Uiso 1 1 calc R . .
C40 C 0.57907(18) 0.9375(2) 0.37399(15) 0.0360(6) Uani 1 1 d . . .
H40A H 0.6435 0.9262 0.3766 0.043 Uiso 1 1 calc R . .
C41 C 0.54291(19) 0.9811(2) 0.31642(15) 0.0374(6) Uani 1 1 d . . .
H41A H 0.5828 0.9974 0.2793 0.045 Uiso 1 1 calc R . .

loop_
_atom_site_aniso_label
_atom_site_aniso_U_11
_atom_site_aniso_U_22
_atom_site_aniso_U_33
_atom_site_aniso_U_23
_atom_site_aniso_U_13
_atom_site_aniso_U_12
W 0.02106(6) 0.03708(6) 0.02067(5) -0.00242(4) 0.00241(4) 0.00128(4)
S1 0.0386(4) 0.0414(4) 0.0348(4) -0.0056(3) 0.0074(3) -0.0163(3)
O1 0.0323(12) 0.121(2) 0.0491(14) -0.0037(15) -0.0081(11) 0.0174(13)
O2 0.0675(15) 0.0612(14) 0.0339(11) -0.0017(10) 0.0183(11) -0.0196(12)
O3 0.0494(13) 0.0452(12) 0.0469(13) -0.0158(10) 0.0101(10) 0.0026(9)
N1 0.0255(10) 0.0244(9) 0.0199(9) -0.0001(7) 0.0006(8) -0.0018(8)
N2 0.0289(10) 0.0222(9) 0.0205(9) -0.0020(7) -0.0007(8) 0.0016(8)
N3 0.0282(11) 0.0400(12) 0.0271(11) -0.0035(9) 0.0053(9) 0.0031(9)
C1 0.0305(15) 0.067(2) 0.0293(14) -0.0056(14) 0.0017(12) 0.0057(13)
C2 0.0319(14) 0.0448(15) 0.0288(13) -0.0081(12) 0.0052(11) -0.0081(11)
C10 0.0352(13) 0.0199(10) 0.0268(12) -0.0027(9) -0.0013(10) -0.0025(10)
C11 0.0487(16) 0.0246(12) 0.0345(14) -0.0067(10) -0.0123(13) 0.0022(11)
C12 0.0408(16) 0.0402(16) 0.0531(19) -0.0235(14) -0.0086(14) 0.0131(13)
C13 0.0432(17) 0.0547(18) 0.0515(19) -0.0257(15) 0.0144(15) 0.0013(14)
C14 0.066(2) 0.0412(16) 0.0241(13) -0.0058(12) 0.0040(13) -0.0041(14)
C15 0.0408(15) 0.0284(12) 0.0298(13) -0.0030(10) -0.0072(11) 0.0015(11)
C30 0.0343(14) 0.0318(12) 0.0235(12) 0.0026(10) 0.0009(10) -0.0011(10)
C31 0.0354(14) 0.0322(13) 0.0330(13) 0.0013(11) -0.0083(11) 0.0044(11)
C32 0.0257(12) 0.0312(13) 0.0370(14) -0.0076(11) -0.0054(11) 0.0033(10)
C33 0.0255(12) 0.0248(11) 0.0286(12) -0.0076(10) 0.0009(10) -0.0002(9)
C34 0.0251(12) 0.0209(11) 0.0204(11) -0.0047(9) 0.0000(9) -0.0009(9)
C35 0.0274(12) 0.0197(10) 0.0222(11) -0.0031(9) 0.0008(9) -0.0014(9)
C36 0.0345(13) 0.0269(12) 0.0261(12) -0.0012(10) 0.0062(10) -0.0052(10)
C37 0.0480(16) 0.0301(13) 0.0265(12) 0.0038(10) 0.0049(11) -0.0076(11)
C38 0.0547(17) 0.0266(12) 0.0244(12) 0.0044(10) -0.0041(11) 0.0021(12)
C39 0.0356(13) 0.0251(12) 0.0272(12) -0.0026(10) -0.0045(11) 0.0061(10)
C40 0.0239(12) 0.0444(15) 0.0396(14) -0.0097(13) 0.0059(11) -0.0026(11)
C41 0.0311(14) 0.0474(16) 0.0337(14) -0.0013(12) 0.0125(11) -0.0078(12)

loop_
_atom_type_symbol
_atom_type_description
_atom_type_scat_dispersion_real
_atom_type_scat_dispersion_imag
_atom_type_scat_source
C C 0.0033 0.0016 'International Tables Vol C Tables 4.2.6.8 and 6.1.1.4'
H H 0.0000 0.0000 'International Tables Vol C Tables 4.2.6.8 and 6.1.1.4'
N N 0.0061 0.0033 'International Tables Vol C Tables 4.2.6.8 and 6.1.1.4'
O O 0.0106 0.0060 'International Tables Vol C Tables 4.2.6.8 and 6.1.1.4'
S S 0.1246 0.1234 'International Tables Vol C Tables 4.2.6.8 and 6.1.1.4'
W W -0.8490 6.8722 'International Tables Vol C Tables 4.2.6.8 and 6.1.1.4'

loop_
_geom_angle_atom_site_label_1
_geom_angle_atom_site_label_2
_geom_angle_atom_site_label_3
_geom_angle
_geom_angle_site_symmetry_1
_geom_angle_site_symmetry_3
_geom_angle_publ_flag
N3 W C2 89.22(10) . . ?
N3 W C1 89.47(11) . . ?
C2 W C1 89.41(12) . . ?
N3 W N2 96.21(8) . . ?
C2 W N2 169.40(10) . . ?
C1 W N2 99.71(10) . . ?
N3 W N1 97.28(8) . . ?
C2 W N1 96.23(10) . . ?
C1 W N1 171.24(9) . . ?
N2 W N1 74.09(7) . . ?
N3 W S1 172.98(7) . . ?
C2 W S1 88.55(8) . . ?
C1 W S1 83.86(9) . . ?
N2 W S1 87.08(5) . . ?
N1 W S1 89.58(5) . . ?
C10 S1 W 107.66(8) . . ?
C30 N1 C34 117.7(2) . . ?
C30 N1 W 126.21(16) . . ?
C34 N1 W 116.07(15) . . ?
C39 N2 C35 117.8(2) . . ?
C39 N2 W 126.15(17) . . ?
C35 N2 W 115.87(15) . . ?
O3 N3 W 176.6(2) . . ?
O1 C1 W 179.8(4) . . ?
O2 C2 W 176.5(2) . . ?
C15 C10 C11 117.8(2) . . ?
C15 C10 S1 121.3(2) . . ?
C11 C10 S1 120.9(2) . . ?
C12 C11 C10 120.8(3) . . ?
C12 C11 H11A 119.6 . . ?
C10 C11 H11A 119.6 . . ?
C13 C12 C11 120.5(3) . . ?
C13 C12 H12A 119.7 . . ?
C11 C12 H12A 119.7 . . ?
C12 C13 C14 120.1(3) . . ?
C12 C13 H13A 120.0 . . ?
C14 C13 H13A 120.0 . . ?
C13 C14 C15 120.0(3) . . ?
C13 C14 H14A 120.0 . . ?
C15 C14 H14A 120.0 . . ?
C14 C15 C10 120.9(3) . . ?
C14 C15 H15A 119.6 . . ?
C10 C15 H15A 119.6 . . ?
N1 C30 C31 122.8(2) . . ?
N1 C30 H30A 118.6 . . ?
C31 C30 H30A 118.6 . . ?
C32 C31 C30 119.6(2) . . ?
C32 C31 H31A 120.2 . . ?
C30 C31 H31A 120.2 . . ?
C31 C32 C33 119.6(2) . . ?
C31 C32 H32A 120.2 . . ?
C33 C32 H32A 120.2 . . ?
C34 C33 C32 117.2(2) . . ?
C34 C33 C40 118.9(2) . . ?
C32 C33 C40 123.9(2) . . ?
N1 C34 C33 123.1(2) . . ?
N1 C34 C35 116.9(2) . . ?
C33 C34 C35 119.9(2) . . ?
N2 C35 C36 122.8(2) . . ?
N2 C35 C34 117.0(2) . . ?
C36 C35 C34 120.2(2) . . ?
C35 C36 C37 117.3(2) . . ?
C35 C36 C41 118.4(2) . . ?
C37 C36 C41 124.3(2) . . ?
C38 C37 C36 119.8(2) . . ?
C38 C37 H37A 120.1 . . ?
C36 C37 H37A 120.1 . . ?
C37 C38 C39 119.5(2) . . ?
C37 C38 H38A 120.2 . . ?
C39 C38 H38A 120.2 . . ?
N2 C39 C38 122.7(2) . . ?
N2 C39 H39A 118.7 . . ?
C38 C39 H39A 118.7 . . ?
C41 C40 C33 120.8(2) . . ?
C41 C40 H40A 119.6 . . ?
C33 C40 H40A 119.6 . . ?
C40 C41 C36 121.8(2) . . ?
C40 C41 H41A 119.1 . . ?
C36 C41 H41A 119.1 . . ?

loop_
_geom_bond_atom_site_label_1
_geom_bond_atom_site_label_2
_geom_bond_distance
_geom_bond_site_symmetry_2
_geom_bond_publ_flag
W N3 1.825(2) . ?
W C2 1.982(3) . ?
W C1 2.004(3) . ?
W N2 2.213(2) . ?
W N1 2.215(2) . ?
W S1 2.5347(7) . ?
S1 C10 1.769(3) . ?
O1 C1 1.142(3) . ?
O2 C2 1.152(3) . ?
O3 N3 1.199(3) . ?
N1 C30 1.336(3) . ?
N1 C34 1.362(3) . ?
N2 C39 1.328(3) . ?
N2 C35 1.368(3) . ?
C10 C15 1.393(3) . ?
C10 C11 1.403(4) . ?
C11 C12 1.378(4) . ?
C11 H11A 0.9300 . ?
C12 C13 1.369(5) . ?
C12 H12A 0.9300 . ?
C13 C14 1.378(4) . ?
C13 H13A 0.9300 . ?
C14 C15 1.389(4) . ?
C14 H14A 0.9300 . ?
C15 H15A 0.9300 . ?
C30 C31 1.399(4) . ?
C30 H30A 0.9300 . ?
C31 C32 1.366(4) . ?
C31 H31A 0.9300 . ?
C32 C33 1.407(4) . ?
C32 H32A 0.9300 . ?
C33 C34 1.407(3) . ?
C33 C40 1.432(4) . ?
C34 C35 1.430(3) . ?
C35 C36 1.403(3) . ?
C36 C37 1.404(4) . ?
C36 C41 1.436(4) . ?
C37 C38 1.360(4) . ?
C37 H37A 0.9300 . ?
C38 C39 1.404(4) . ?
C38 H38A 0.9300 . ?
C39 H39A 0.9300 . ?
C40 C41 1.347(4) . ?
C40 H40A 0.9300 . ?
C41 H41A 0.9300 . ?

loop_
_geom_torsion_atom_site_label_1
_geom_torsion_atom_site_label_2
_geom_torsion_atom_site_label_3
_geom_torsion_atom_site_label_4
_geom_torsion
_geom_torsion_site_symmetry_1
_geom_torsion_site_symmetry_2
_geom_torsion_site_symmetry_3
_geom_torsion_site_symmetry_4
_geom_torsion_publ_flag
N3 W S1 C10 143.8(6) . . . . ?
C2 W S1 C10 -144.72(12) . . . . ?
C1 W S1 C10 125.72(13) . . . . ?
N2 W S1 C10 25.62(10) . . . . ?
N1 W S1 C10 -48.47(10) . . . . ?
N3 W N1 C30 87.0(2) . . . . ?
C2 W N1 C30 -3.0(2) . . . . ?
C1 W N1 C30 -132.9(7) . . . . ?
N2 W N1 C30 -178.6(2) . . . . ?
S1 W N1 C30 -91.49(19) . . . . ?
N3 W N1 C34 -95.03(17) . . . . ?
C2 W N1 C34 174.97(17) . . . . ?
C1 W N1 C34 45.1(8) . . . . ?
N2 W N1 C34 -0.61(15) . . . . ?
S1 W N1 C34 86.47(15) . . . . ?
N3 W N2 C39 -86.9(2) . . . . ?
C2 W N2 C39 152.6(5) . . . . ?
C1 W N2 C39 3.6(2) . . . . ?
N1 W N2 C39 177.3(2) . . . . ?
S1 W N2 C39 86.86(19) . . . . ?
N3 W N2 C35 97.74(16) . . . . ?
C2 W N2 C35 -22.7(6) . . . . ?
C1 W N2 C35 -171.73(17) . . . . ?
N1 W N2 C35 1.92(15) . . . . ?
S1 W N2 C35 -88.48(15) . . . . ?
C2 W N3 O3 -76(3) . . . . ?
C1 W N3 O3 14(3) . . . . ?
N2 W N3 O3 114(3) . . . . ?
N1 W N3 O3 -172(3) . . . . ?
S1 W N3 O3 -4(4) . . . . ?
N3 W C1 O1 47(100) . . . . ?
C2 W C1 O1 137(100) . . . . ?
N2 W C1 O1 -49(100) . . . . ?
N1 W C1 O1 -93(100) . . . . ?
S1 W C1 O1 -135(100) . . . . ?
N3 W C2 O2 -69(4) . . . . ?
C1 W C2 O2 -159(4) . . . . ?
N2 W C2 O2 52(4) . . . . ?
N1 W C2 O2 28(4) . . . . ?
S1 W C2 O2 117(4) . . . . ?
W S1 C10 C15 -98.54(19) . . . . ?
W S1 C10 C11 81.9(2) . . . . ?
C15 C10 C11 C12 2.3(4) . . . . ?
S1 C10 C11 C12 -178.1(2) . . . . ?
C10 C11 C12 C13 -1.1(4) . . . . ?
C11 C12 C13 C14 -0.7(5) . . . . ?
C12 C13 C14 C15 1.2(4) . . . . ?
C13 C14 C15 C10 0.0(4) . . . . ?
C11 C10 C15 C14 -1.7(4) . . . . ?
S1 C10 C15 C14 178.7(2) . . . . ?
C34 N1 C30 C31 1.4(4) . . . . ?
W N1 C30 C31 179.30(18) . . . . ?
N1 C30 C31 C32 -0.6(4) . . . . ?
C30 C31 C32 C33 -1.0(4) . . . . ?
C31 C32 C33 C34 1.7(3) . . . . ?
C31 C32 C33 C40 -176.8(2) . . . . ?
C30 N1 C34 C33 -0.6(3) . . . . ?
W N1 C34 C33 -178.77(17) . . . . ?
C30 N1 C34 C35 177.4(2) . . . . ?
W N1 C34 C35 -0.7(2) . . . . ?
C32 C33 C34 N1 -0.9(3) . . . . ?
C40 C33 C34 N1 177.6(2) . . . . ?
C32 C33 C34 C35 -178.9(2) . . . . ?
C40 C33 C34 C35 -0.4(3) . . . . ?
C39 N2 C35 C36 -0.5(3) . . . . ?
W N2 C35 C36 175.22(17) . . . . ?
C39 N2 C35 C34 -178.7(2) . . . . ?
W N2 C35 C34 -3.0(3) . . . . ?
N1 C34 C35 N2 2.5(3) . . . . ?
C33 C34 C35 N2 -179.4(2) . . . . ?
N1 C34 C35 C36 -175.8(2) . . . . ?
C33 C34 C35 C36 2.3(3) . . . . ?
N2 C35 C36 C37 -1.5(3) . . . . ?
C34 C35 C36 C37 176.7(2) . . . . ?
N2 C35 C36 C41 179.7(2) . . . . ?
C34 C35 C36 C41 -2.2(3) . . . . ?
C35 C36 C37 C38 2.3(4) . . . . ?
C41 C36 C37 C38 -178.9(3) . . . . ?
C36 C37 C38 C39 -1.3(4) . . . . ?
C35 N2 C39 C38 1.7(3) . . . . ?
W N2 C39 C38 -173.57(18) . . . . ?
C37 C38 C39 N2 -0.8(4) . . . . ?
C34 C33 C40 C41 -1.8(4) . . . . ?
C32 C33 C40 C41 176.6(3) . . . . ?
C33 C40 C41 C36 2.0(4) . . . . ?
C35 C36 C41 C40 0.0(4) . . . . ?
C37 C36 C41 C40 -178.8(3) . . . . ?
